data_2000664
loop_
_publ_author_name
'Schaefer, W. P.'
'McCleskey, T. M.'
'Gray, H. B.'

_publ_section_title
;
 A \m-bis(phosphino)ethane gold(I) dimer
;
_journal_issue 8
_journal_name_full 'Acta Crystallographica Section C'
_journal_page_first 1397
_journal_page_last 1399
_journal_paper_doi 10.1107/S010827019101507X
_journal_volume 48
_journal_year 1992
_chemical_formula_sum 'C26.84 H48 Au2 Br1.16 N0.84 P2'
_chemical_formula_weight 931.09
_space_group_IT_number 14
_space_group_name_Hall '-P 2yn'
_space_group_name_H-M_alt 'P 1 21/n 1'
_symmetry_cell_setting monoclinic
_symmetry_space_group_name_Hall '-P 2yn'
_symmetry_space_group_name_H-M 'P 1 21/n 1'
_cell_angle_alpha 90
_cell_angle_beta 102.53(2)
_cell_angle_gamma 90
_cell_formula_units_Z 4
_cell_length_a 9.772(3)
_cell_length_b 15.366(4)
_cell_length_c 20.973(5)
_cell_volume 3074.2(15)
_diffrn_radiation_type Mo
_diffrn_radiation_wavelength 0.71073
_exptl_crystal_density_diffrn 2.01
_exptl_crystal_F_000 1774
_cod_data_source_file hh0581.cif
_cod_data_source_block hh0581_structure_1_of_1
_cod_database_code 2000664

loop_
_space_group_symop_id
_space_group_symop_operation_xyz
1 x,y,z
2 -x+1/2,y+1/2,-z+1/2
3 -x,-y,-z
4 x+1/2,-y+1/2,z+1/2

loop_
_atom_site_label
_atom_site_fract_x
_atom_site_fract_y
_atom_site_fract_z
_atom_site_U_iso_or_equiv
Au1 .1033(5) .0514(3) .2767(2) .4120(10)
Br1 -.0390(3) .1800(2) .26990(10) .829(11)
P1 .2421(3) -.0676(2) .29850(10) .380(8)
C3 .1926(12) -.1655(7) .2471(5) .49(3)
C4 .0418(11) -.1660(7) .2048(4) .43(3)
C11 .2406(10) -.1079(6) .3810(4) .34(3)
C12 .0925(11) -.1289(7) .3868(5) .51(4)
C13 .0878(13) -.1629(8) .4542(6) .63(4)
C14 .1522(14) -.1015(9) .5072(5) .68(4)
C15 .2992(13) -.0772(8) .5012(5) .63(4)
C16 .3061(11) -.0440(7) .4346(5) .53(4)
C21 .4234(11) -.0455(7) .2913(4) .44(3)
C22 .5298(11) -.1151(7) .3225(5) .45(3)
C23 .6716(12) -.0990(9) .3055(5) .60(4)
C24 .7251(13) -.0082(9) .3239(5) .62(4)
C25 .6173(15) .0621(8) .2962(6) .69(4)
C26 .4743(12) .0461(8) .3121(5) .52(4)
Au2 .1600(5) .0112(3) .1362(2) .3590(10)
Br2 .3068(2) .13700(10) .13650(10) .582(7)
P2 .0238(3) -.1084(2) .12780(10) .367(8)
C31 -.1640(11) -.0850(7) .0985(4) .43(3)
C32 -.2140(12) -.0080(8) .1330(5) .57(4)
C33 -.3627(13) .0158(9) .1003(6) .70(5)
C34 -.4584(12) -.0628(10) .0983(5) .75(6)
C35 -.4088(12) -.1407(9) .0655(6) .72(6)
C36 -.2595(11) -.1638(8) .0978(5) .57(5)
C41 .0663(11) -.1872(6) .0691(5) .36(3)
C42 .2073(12) -.2323(7) .0919(5) .54(4)
C43 .2370(13) -.2941(8) .0402(6) .65(4)
C44 .2233(13) -.2527(8) -.0260(6) .67(4)
C45 .0824(13) -.2105(7) -.0478(5) .59(4)
C46 .0539(11) -.1457(7) .0018(5) .53(4)
C1 -.0150 .1567 .2698 ?
N1 -.0822 .2168 .2666 ?
C2 .2802 .1138 .1361 ?
N2 .3480 .1725 .1360 ?
H3A .2022 -.2147 .2752 ?
H3B .2557 -.1706 .2187 ?
H4A -.0185 -.1395 .2290 ?
H4B .0142 -.2248 .1956 ?
H11 .2962 -.1593 .3870 ?
H12A .0547 -.1719 .3554 ?
H12B .0372 -.0776 .3787 ?
H13A .1372 -.2165 .4611 ?
H13B -.0073 -.1722 .4564 ?
H14A .1560 -.1281 .5483 ?
H14B .0964 -.0502 .5038 ?
H15A .3568 -.1274 .5103 ?
H15B .3333 -.0332 .5324 ?
H16A .4015 -.0350 .4331 ?
H16B .2571 .0098 .4273 ?
H21 .4183 -.0489 .2456 ?
H22A .4963 -.1708 .3066 ?
H22B .5406 -.1135 .3685 ?
H23A .6626 -.1068 .2598 ?
H23B .7374 -.1399 .3284 ?
H24A .8072 .0016 .3075 ?
H24B .7473 -.0031 .3701 ?
H25A .6060 .0633 .2500 ?
H25B .6515 .1169 .3137 ?
H26A .4092 .0874 .2895 ?
H26B .5821 .0524 .3578 ?
H31 -.1719 -.0687 .0542 ?
H32A -.1547 .0406 .1314 ?
H32B -.2109 -.0229 .1773 ?
H33A -.3648 .0350 .0570 ?
H33B -.3941 .0616 .1241 ?
H34A -.5497 -.0473 .0750 ?
H34B -.4617 -.0781 .1419 ?
H35A -.4133 -.1276 .0208 ?
H35B -.4677 -.1891 .0686 ?
H36A -.2281 -.2098 .0743 ?
H36B -.2561 -.1820 .1415 ?
H41 -.0015 -.2322 .0658 ?
H42A .2066 -.2641 .1306 ?
H42B .2793 -.1895 .1007 ?
H43A .1729 -.3412 .0365 ?
H43B .3300 -.3154 .0544 ?
H44A .2340 -.2960 -.0569 ?
H44B .2944 -.2097 -.0240 ?
H45A .0120 -.2540 -.0539 ?
H45B .0792 -.1809 -.0880 ?
H46A -.0383 -.1233 -.0126 ?
H46B .1196 -.0994 .0053 ?

loop_
_geom_bond_atom_site_label_1
_geom_bond_atom_site_label_2
_geom_bond_distance
Au1 Br1 2.403(3)
Au1 P1 2.264(3)
Au1 C1 1.976
P1 C3 1.851(11)
P1 C11 1.842(10)
P1 C21 1.843(11)
C3 C4 1.547(15)
Au2 Br2 2.406(2)
Au2 P2 2.254(3)
Au2 C2 1.966
P2 C31 1.841(11)
P2 C41 1.837(10)
P2 C4 1.816(10)
C1 N1 1.127
C2 N2 1.119
